data_4036026
loop_
_publ_author_name
'Bandi, Vijayalakshmi'
'Kavala, Veerababurao'
'Konala, Ashok'
'Hsu, Che-Hao'
'Villuri, Bharath Kumar'
'Reddy, Sabbasani Rajasekhara'
'Lin, LiChun'
'Kuo, Chun-Wei'
'Yao, Ching-Fa'

_publ_section_title
;
 Synthesis of Polysubstituted Cyclopentene and Cyclopenta[ b]carbazole
 Analogues from Unsymmetrical 4-Arylidene-3,6-diarylhex-2-en-5-ynal and
 Indole Derivatives via an Iodine Mediated Electrocyclization Reaction.
;
_journal_issue 6
_journal_name_full 'The Journal of organic chemistry'
_journal_page_first 3036
_journal_page_last 3044
_journal_paper_doi 10.1021/acs.joc.8b02168
_journal_volume 84
_journal_year 2019
_chemical_formula_moiety 'C43 H32 N2 O2'
_chemical_formula_sum 'C43 H32 N2 O2'
_chemical_formula_weight 608.71
_space_group_IT_number 2
_space_group_name_Hall '-P 1'
_space_group_name_H-M_alt 'P -1'
_symmetry_cell_setting triclinic
_symmetry_space_group_name_H-M 'P -1'
_atom_sites_solution_hydrogens geom
_atom_sites_solution_primary direct
_atom_sites_solution_secondary difmap
_audit_creation_method SHELXL-97
_cell_angle_alpha 88.791(3)
_cell_angle_beta 88.610(3)
_cell_angle_gamma 81.318(2)
_cell_formula_units_Z 2
_cell_length_a 7.0575(5)
_cell_length_b 10.2773(8)
_cell_length_c 22.134(2)
_cell_measurement_reflns_used 9349
_cell_measurement_temperature 200(2)
_cell_measurement_theta_max 24.916
_cell_measurement_theta_min 2.698
_cell_volume 1586.3(2)
_computing_molecular_graphics 'Ortep-3 for Windows (Farrugia, 1997)'
_computing_publication_material 'WinGX publication routines (Farrugia, 1999)'
_computing_structure_refinement 'SHELXL-97 (Sheldrick, 1997)'
_computing_structure_solution 'SHELXS-86 (Sheldrick, 1986)'
_diffrn_ambient_temperature 200(2)
_diffrn_measured_fraction_theta_full 0.996
_diffrn_measured_fraction_theta_max 0.996
_diffrn_measurement_device_type 'D8 Venture'
_diffrn_radiation_monochromator graphite
_diffrn_radiation_source 'fine-focus sealed tube'
_diffrn_radiation_type MoK\a
_diffrn_radiation_wavelength 0.71073
_diffrn_reflns_av_R_equivalents 0.0733
_diffrn_reflns_av_sigmaI/netI 0.0403
_diffrn_reflns_limit_h_max 8
_diffrn_reflns_limit_h_min -8
_diffrn_reflns_limit_k_max 12
_diffrn_reflns_limit_k_min -12
_diffrn_reflns_limit_l_max 26
_diffrn_reflns_limit_l_min -26
_diffrn_reflns_number 49319
_diffrn_reflns_theta_full 25.06
_diffrn_reflns_theta_max 25.06
_diffrn_reflns_theta_min 2.19
_exptl_absorpt_coefficient_mu 0.078
_exptl_absorpt_correction_T_max 0.9984
_exptl_absorpt_correction_T_min 0.9815
_exptl_absorpt_correction_type multi-scan
_exptl_absorpt_process_details SADABS
_exptl_crystal_colour colorless
_exptl_crystal_density_diffrn 1.274
_exptl_crystal_density_method 'not measured'
_exptl_crystal_description prism
_exptl_crystal_F_000 640
_exptl_crystal_size_max 0.24
_exptl_crystal_size_mid 0.12
_exptl_crystal_size_min 0.02
_refine_diff_density_max 0.352
_refine_diff_density_min -0.306
_refine_diff_density_rms 0.039
_refine_ls_extinction_coef 0.0141(14)
_refine_ls_extinction_expression Fc^*^=kFc[1+0.001xFc^2^\l^3^/sin(2\q)]^-1/4^
_refine_ls_extinction_method SHELXL
_refine_ls_goodness_of_fit_ref 1.052
_refine_ls_hydrogen_treatment constr
_refine_ls_matrix_type full
_refine_ls_number_parameters 420
_refine_ls_number_reflns 5617
_refine_ls_number_restraints 4
_refine_ls_restrained_S_all 1.054
_refine_ls_R_factor_all 0.0836
_refine_ls_R_factor_gt 0.0540
_refine_ls_shift/su_max 0.000
_refine_ls_shift/su_mean 0.000
_refine_ls_structure_factor_coef Fsqd
_refine_ls_weighting_details 'calc w=1/[\s^2^(Fo^2^)+(0.0379P)^2^+1.0142P] where P=(Fo^2^+2Fc^2^)/3'
_refine_ls_weighting_scheme calc
_refine_ls_wR_factor_gt 0.1117
_refine_ls_wR_factor_ref 0.1279
_reflns_number_gt 4051
_reflns_number_total 5617
_reflns_threshold_expression >2sigma(I)
_cod_data_source_file jo8b02168_si_004.cif
_cod_data_source_block d19307
_cod_database_code 4036026

loop_
_symmetry_equiv_pos_as_xyz
'x, y, z'
'-x, -y, -z'

loop_
_atom_site_label
_atom_site_type_symbol
_atom_site_fract_x
_atom_site_fract_y
_atom_site_fract_z
_atom_site_U_iso_or_equiv
_atom_site_adp_type
_atom_site_occupancy
_atom_site_symmetry_multiplicity
_atom_site_calc_flag
_atom_site_refinement_flags
_atom_site_disorder_assembly
_atom_site_disorder_group
C1 C 0.3478(3) 0.8680(2) 0.66108(11) 0.0420(6) Uani 1 1 d . . .
C2 C 0.3181(4) 0.9997(3) 0.64167(13) 0.0588(8) Uani 1 1 d . . .
H2 H 0.4033 1.0588 0.6517 0.071 Uiso 1 1 calc R . .
C3 C 0.1602(4) 1.0390(3) 0.60751(13) 0.0582(8) Uani 1 1 d . . .
H3 H 0.1367 1.1278 0.5933 0.070 Uiso 1 1 calc R . .
C4 C 0.0322(4) 0.9542(2) 0.59262(11) 0.0488(7) Uani 1 1 d . . .
H4 H -0.0755 0.9854 0.5686 0.059 Uiso 1 1 calc R . .
C5 C 0.0625(3) 0.8244(2) 0.61297(10) 0.0378(5) Uani 1 1 d . . .
C6 C -0.2235(4) 0.7770(4) 0.56770(15) 0.0784(10) Uani 1 1 d . . .
H6A H -0.2975 0.7042 0.5642 0.118 Uiso 1 1 calc R . .
H6B H -0.1834 0.8046 0.5273 0.118 Uiso 1 1 calc R . .
H6C H -0.3032 0.8512 0.5874 0.118 Uiso 1 1 calc R . .
C7 C 0.2246(3) 0.7782(2) 0.64729(9) 0.0321(5) Uani 1 1 d . . .
C8 C 0.2990(3) 0.6542(2) 0.67582(9) 0.0315(5) Uani 1 1 d . . .
C9 C 0.4580(3) 0.6751(2) 0.70479(11) 0.0430(6) Uani 1 1 d . . .
H9 H 0.5364 0.6102 0.7280 0.052 Uiso 1 1 calc R . .
C10 C 0.2037(3) 0.5317(2) 0.67967(10) 0.0315(5) Uani 1 1 d . . .
H10 H 0.1587 0.5113 0.6389 0.038 Uiso 1 1 calc R . .
C11 C 0.0367(3) 0.5545(2) 0.72371(10) 0.0334(5) Uani 1 1 d . . .
H11 H -0.0713 0.6206 0.7182 0.040 Uiso 1 1 calc R . .
C12 C 0.0564(3) 0.4716(2) 0.77141(9) 0.0300(5) Uani 1 1 d . . .
C13 C -0.0742(3) 0.48517(19) 0.82521(10) 0.0311(5) Uani 1 1 d . . .
C14 C -0.2647(3) 0.4674(2) 0.82090(12) 0.0407(6) Uani 1 1 d . . .
H14 H -0.3094 0.4403 0.7837 0.049 Uiso 1 1 calc R . .
C15 C -0.3895(4) 0.4884(3) 0.86973(15) 0.0558(8) Uani 1 1 d . . .
H15 H -0.5194 0.4763 0.8659 0.067 Uiso 1 1 calc R . .
C16 C -0.3268(4) 0.5268(3) 0.92383(14) 0.0616(8) Uani 1 1 d . . .
H16 H -0.4129 0.5412 0.9575 0.074 Uiso 1 1 calc R . .
C17 C -0.1378(4) 0.5444(3) 0.92895(12) 0.0545(7) Uani 1 1 d . . .
H17 H -0.0940 0.5711 0.9663 0.065 Uiso 1 1 calc R . .
C18 C -0.0124(3) 0.5235(2) 0.88033(10) 0.0390(6) Uani 1 1 d . . .
H18 H 0.1176 0.5354 0.8845 0.047 Uiso 1 1 calc R . .
C19 C 0.2321(3) 0.37364(19) 0.76199(9) 0.0295(5) Uani 1 1 d . A .
C20 C 0.3220(3) 0.4099(2) 0.70733(9) 0.0307(5) Uani 1 1 d . . .
C21 C 0.4913(3) 0.3388(2) 0.68529(9) 0.0310(5) Uani 1 1 d . A .
C22 C 0.5885(3) 0.3614(2) 0.62648(10) 0.0332(5) Uani 1 1 d . . .
C23 C 0.5419(7) 0.2899(5) 0.5768(2) 0.0456(12) Uiso 0.50 1 d PD A 1
H23 H 0.4382 0.2409 0.5805 0.055 Uiso 0.50 1 calc PR A 1
C24 C 0.6445(7) 0.2893(5) 0.5222(2) 0.0522(13) Uiso 0.50 1 d PD A 1
H24 H 0.6101 0.2415 0.4890 0.063 Uiso 0.50 1 calc PR A 1
C25 C 0.7977(9) 0.3596(6) 0.5170(3) 0.0490(18) Uiso 0.50 1 d PD A 1
H25 H 0.8707 0.3595 0.4804 0.059 Uiso 0.50 1 calc PR A 1
C26 C 0.8405(9) 0.4268(6) 0.5640(3) 0.0464(17) Uiso 0.50 1 d PD A 1
H26 H 0.9426 0.4771 0.5601 0.056 Uiso 0.50 1 calc PR A 1
C27 C 0.7399(8) 0.4258(6) 0.6190(3) 0.0470(15) Uiso 0.50 1 d PD A 1
H27 H 0.7794 0.4718 0.6521 0.056 Uiso 0.50 1 calc PR A 1
C23' C 0.4873(7) 0.3677(4) 0.5724(2) 0.0401(11) Uiso 0.50 1 d PD A 2
H23' H 0.3542 0.3619 0.5732 0.048 Uiso 0.50 1 calc PR A 2
C24' C 0.5824(7) 0.3825(4) 0.5180(2) 0.0498(13) Uiso 0.50 1 d PD A 2
H24' H 0.5140 0.3837 0.4815 0.060 Uiso 0.50 1 calc PR A 2
C25' C 0.7699(10) 0.3951(5) 0.5153(3) 0.0450(17) Uiso 0.50 1 d PD A 2
H25' H 0.8315 0.4065 0.4774 0.054 Uiso 0.50 1 calc PR A 2
C26' C 0.8764(9) 0.3915(5) 0.5699(3) 0.0374(14) Uiso 0.50 1 d PD A 2
H26' H 1.0096 0.3973 0.5686 0.045 Uiso 0.50 1 calc PR A 2
C27' C 0.7814(7) 0.3795(5) 0.6241(2) 0.0269(11) Uiso 0.50 1 d PD A 2
H27' H 0.8476 0.3836 0.6607 0.032 Uiso 0.50 1 calc PR A 2
C28 C 0.5657(3) 0.2293(2) 0.72120(10) 0.0326(5) Uani 1 1 d . . .
C29 C 0.4720(3) 0.1843(2) 0.77273(10) 0.0323(5) Uani 1 1 d . A .
C30 C 0.3023(3) 0.2606(2) 0.79548(9) 0.0301(5) Uani 1 1 d . . .
C31 C 0.2115(3) 0.22562(19) 0.85359(9) 0.0305(5) Uani 1 1 d . A .
C32 C 0.0303(3) 0.1897(2) 0.85612(12) 0.0419(6) Uani 1 1 d . . .
H32 H -0.0387 0.1877 0.8199 0.050 Uiso 1 1 calc R A .
C33 C -0.0520(4) 0.1565(3) 0.91070(15) 0.0600(8) Uani 1 1 d . A .
H33 H -0.1766 0.1320 0.9119 0.072 Uiso 1 1 calc R . .
C34 C 0.0479(5) 0.1593(3) 0.96321(14) 0.0685(9) Uani 1 1 d . . .
H34 H -0.0079 0.1371 1.0008 0.082 Uiso 1 1 calc R A .
C35 C 0.2279(5) 0.1942(3) 0.96128(12) 0.0575(8) Uani 1 1 d . A .
H35 H 0.2965 0.1957 0.9976 0.069 Uiso 1 1 calc R . .
C36 C 0.3102(4) 0.2271(2) 0.90710(10) 0.0401(6) Uani 1 1 d . . .
H36 H 0.4352 0.2508 0.9063 0.048 Uiso 1 1 calc R A .
C37 C 0.5865(3) 0.0596(2) 0.79074(10) 0.0348(5) Uani 1 1 d . . .
C38 C 0.5624(3) -0.0446(2) 0.83125(11) 0.0411(6) Uani 1 1 d . A .
C39 C 0.3455(4) -0.1479(3) 0.89346(15) 0.0711(9) Uani 1 1 d . A .
H39A H 0.2158 -0.1281 0.9110 0.107 Uiso 1 1 calc R . .
H39B H 0.4379 -0.1680 0.9259 0.107 Uiso 1 1 calc R . .
H39C H 0.3529 -0.2240 0.8671 0.107 Uiso 1 1 calc R . .
C40 C 0.7098(4) -0.1488(2) 0.83755(11) 0.0465(6) Uani 1 1 d . . .
H40 H 0.6970 -0.2172 0.8662 0.056 Uiso 1 1 calc R A .
C41 C 0.8770(4) -0.1543(2) 0.80223(11) 0.0475(6) Uani 1 1 d . A .
H41 H 0.9788 -0.2244 0.8089 0.057 Uiso 1 1 calc R . .
C42 C 0.8993(4) -0.0621(2) 0.75826(11) 0.0451(6) Uani 1 1 d . . .
H42 H 1.0109 -0.0689 0.7329 0.054 Uiso 1 1 calc R A .
C43 C 0.7499(3) 0.0424(2) 0.75251(10) 0.0373(5) Uani 1 1 d . A .
N1 N 0.4908(3) 0.8022(2) 0.69617(10) 0.0524(6) Uani 1 1 d . . .
N2 N 0.7348(3) 0.14407(17) 0.71029(8) 0.0384(5) Uani 1 1 d . A .
O1 O -0.0578(2) 0.73466(17) 0.60303(7) 0.0477(4) Uani 1 1 d . . .
O2 O 0.3884(3) -0.03816(15) 0.85946(8) 0.0552(5) Uani 1 1 d . . .
H1' H 0.6032 0.8369 0.7105 0.066 Uiso 1 1 d R A .
H2' H 0.8182 0.1502 0.6750 0.066 Uiso 1 1 d R . .

loop_
_atom_site_aniso_label
_atom_site_aniso_U_11
_atom_site_aniso_U_22
_atom_site_aniso_U_33
_atom_site_aniso_U_23
_atom_site_aniso_U_13
_atom_site_aniso_U_12
C1 0.0482(14) 0.0342(13) 0.0439(14) 0.0027(11) -0.0021(11) -0.0076(11)
C2 0.076(2) 0.0351(15) 0.0678(19) 0.0073(13) -0.0082(16) -0.0158(13)
C3 0.079(2) 0.0314(14) 0.0622(19) 0.0134(13) 0.0004(16) -0.0033(14)
C4 0.0525(16) 0.0459(15) 0.0435(15) 0.0115(12) -0.0002(12) 0.0058(12)
C5 0.0408(13) 0.0386(13) 0.0321(13) 0.0036(10) 0.0049(10) -0.0018(11)
C6 0.0550(18) 0.102(3) 0.079(2) 0.034(2) -0.0304(17) -0.0160(17)
C7 0.0363(12) 0.0296(12) 0.0294(12) 0.0001(9) 0.0047(10) -0.0032(9)
C8 0.0352(12) 0.0295(11) 0.0293(12) 0.0005(9) 0.0024(9) -0.0033(9)
C9 0.0459(14) 0.0340(13) 0.0487(15) 0.0067(11) -0.0086(12) -0.0044(11)
C10 0.0371(12) 0.0303(12) 0.0268(12) 0.0012(9) -0.0025(9) -0.0041(9)
C11 0.0321(12) 0.0308(12) 0.0363(13) 0.0027(10) -0.0025(10) -0.0014(9)
C12 0.0320(12) 0.0261(11) 0.0314(12) -0.0011(9) -0.0003(9) -0.0034(9)
C13 0.0334(12) 0.0228(11) 0.0345(12) 0.0050(9) 0.0019(9) 0.0034(9)
C14 0.0368(13) 0.0300(12) 0.0547(16) 0.0078(11) -0.0005(11) -0.0045(10)
C15 0.0374(14) 0.0443(15) 0.082(2) 0.0185(15) 0.0177(14) -0.0010(12)
C16 0.066(2) 0.0526(17) 0.0555(19) 0.0183(14) 0.0310(15) 0.0175(14)
C17 0.073(2) 0.0472(16) 0.0346(14) 0.0032(12) 0.0049(13) 0.0186(14)
C18 0.0412(13) 0.0368(13) 0.0352(13) -0.0003(10) -0.0030(11) 0.0065(10)
C19 0.0337(12) 0.0253(11) 0.0291(12) -0.0018(9) 0.0016(9) -0.0032(9)
C20 0.0377(12) 0.0268(11) 0.0277(12) -0.0016(9) 0.0005(9) -0.0050(9)
C21 0.0388(12) 0.0261(11) 0.0279(12) -0.0020(9) 0.0030(9) -0.0052(9)
C22 0.0399(13) 0.0301(12) 0.0295(12) -0.0014(9) 0.0025(10) -0.0051(10)
C28 0.0390(12) 0.0261(11) 0.0313(12) -0.0055(9) 0.0059(10) -0.0007(9)
C29 0.0410(13) 0.0232(11) 0.0312(12) -0.0026(9) 0.0038(10) -0.0010(9)
C30 0.0371(12) 0.0248(11) 0.0280(12) -0.0029(9) 0.0021(9) -0.0038(9)
C31 0.0374(12) 0.0205(10) 0.0309(12) 0.0008(9) 0.0050(9) 0.0028(9)
C32 0.0430(14) 0.0307(12) 0.0514(15) 0.0058(11) 0.0025(12) -0.0048(10)
C33 0.0536(17) 0.0439(16) 0.080(2) 0.0115(15) 0.0265(16) -0.0065(13)
C34 0.094(2) 0.0531(18) 0.0526(19) 0.0127(14) 0.0368(18) 0.0006(17)
C35 0.092(2) 0.0471(16) 0.0306(14) 0.0033(12) 0.0046(14) -0.0019(15)
C36 0.0501(14) 0.0336(13) 0.0349(13) 0.0017(10) -0.0003(11) -0.0015(11)
C37 0.0450(13) 0.0250(11) 0.0325(12) -0.0020(9) 0.0030(10) 0.0002(10)
C38 0.0509(15) 0.0305(12) 0.0389(14) -0.0014(10) 0.0082(11) 0.0020(11)
C39 0.076(2) 0.0471(17) 0.085(2) 0.0267(16) 0.0206(17) 0.0009(15)
C40 0.0639(17) 0.0277(12) 0.0432(15) 0.0035(11) 0.0036(13) 0.0070(11)
C41 0.0567(16) 0.0297(13) 0.0506(16) -0.0032(11) 0.0003(13) 0.0115(11)
C42 0.0483(15) 0.0337(13) 0.0491(15) -0.0077(11) 0.0066(12) 0.0076(11)
C43 0.0448(14) 0.0304(12) 0.0344(13) -0.0045(10) 0.0048(10) 0.0015(10)
N1 0.0525(13) 0.0407(12) 0.0677(15) 0.0065(11) -0.0188(11) -0.0172(10)
N2 0.0429(11) 0.0330(11) 0.0360(11) -0.0012(9) 0.0108(9) 0.0034(8)
O1 0.0424(10) 0.0555(11) 0.0455(10) 0.0123(8) -0.0110(8) -0.0090(8)
O2 0.0658(12) 0.0319(9) 0.0619(12) 0.0138(8) 0.0232(9) 0.0062(8)

loop_
_atom_type_symbol
_atom_type_description
_atom_type_scat_dispersion_real
_atom_type_scat_dispersion_imag
_atom_type_scat_source
C C 0.0033 0.0016 'International Tables Vol C Tables 4.2.6.8 and 6.1.1.4'
H H 0.0000 0.0000 'International Tables Vol C Tables 4.2.6.8 and 6.1.1.4'
N N 0.0061 0.0033 'International Tables Vol C Tables 4.2.6.8 and 6.1.1.4'
O O 0.0106 0.0060 'International Tables Vol C Tables 4.2.6.8 and 6.1.1.4'

loop_
_geom_angle_atom_site_label_1
_geom_angle_atom_site_label_2
_geom_angle_atom_site_label_3
_geom_angle
N1 C1 C2 129.3(2)
N1 C1 C7 107.44(19)
C2 C1 C7 123.2(2)
C3 C2 C1 116.6(3)
C3 C2 H2 121.7
C1 C2 H2 121.7
C2 C3 C4 122.7(2)
C2 C3 H3 118.6
C4 C3 H3 118.6
C5 C4 C3 119.9(2)
C5 C4 H4 120.1
C3 C4 H4 120.1
O1 C5 C4 124.6(2)
O1 C5 C7 115.63(19)
C4 C5 C7 119.7(2)
O1 C6 H6A 109.5
O1 C6 H6B 109.5
H6A C6 H6B 109.5
O1 C6 H6C 109.5
H6A C6 H6C 109.5
H6B C6 H6C 109.5
C1 C7 C5 117.9(2)
C1 C7 C8 107.25(19)
C5 C7 C8 134.8(2)
C9 C8 C7 105.84(19)
C9 C8 C10 126.91(19)
C7 C8 C10 126.76(19)
C8 C9 N1 110.9(2)
C8 C9 H9 124.5
N1 C9 H9 124.5
C11 C10 C8 108.91(17)
C11 C10 C20 101.26(17)
C8 C10 C20 115.97(17)
C11 C10 H10 110.1
C8 C10 H10 110.1
C20 C10 H10 110.1
C12 C11 C10 112.88(18)
C12 C11 H11 123.6
C10 C11 H11 123.6
C11 C12 C13 123.42(19)
C11 C12 C19 108.79(19)
C13 C12 C19 127.71(18)
C14 C13 C18 118.2(2)
C14 C13 C12 120.8(2)
C18 C13 C12 120.9(2)
C15 C14 C13 120.9(2)
C15 C14 H14 119.5
C13 C14 H14 119.5
C16 C15 C14 120.3(3)
C16 C15 H15 119.9
C14 C15 H15 119.9
C15 C16 C17 119.5(3)
C15 C16 H16 120.2
C17 C16 H16 120.2
C18 C17 C16 120.5(3)
C18 C17 H17 119.8
C16 C17 H17 119.8
C17 C18 C13 120.5(2)
C17 C18 H18 119.7
C13 C18 H18 119.7
C30 C19 C20 122.50(19)
C30 C19 C12 130.34(19)
C20 C19 C12 107.07(17)
C21 C20 C19 122.00(19)
C21 C20 C10 128.27(19)
C19 C20 C10 109.72(17)
C20 C21 C28 114.79(19)
C20 C21 C22 126.36(19)
C28 C21 C22 118.66(18)
C27 C22 C27' 22.2(3)
C27 C22 C23' 109.4(4)
C27' C22 C23' 118.7(3)
C27 C22 C23 116.6(4)
C27' C22 C23 111.6(3)
C23' C22 C23 34.7(2)
C27 C22 C21 125.2(3)
C27' C22 C21 120.7(3)
C23' C22 C21 120.5(3)
C23 C22 C21 117.1(3)
C24 C23 C22 121.5(5)
C24 C23 H23 119.3
C22 C23 H23 119.3
C25 C24 C23 119.2(6)
C25 C24 H24 120.4
C23 C24 H24 120.4
C26 C25 C24 118.9(7)
C26 C25 H25 120.6
C24 C25 H25 120.5
C25 C26 C27 121.9(6)
C25 C26 H26 119.0
C27 C26 H26 119.0
C22 C27 C26 121.8(5)
C22 C27 H27 119.1
C26 C27 H27 119.1
C24' C23' C22 119.6(4)
C24' C23' H23' 120.2
C22 C23' H23' 120.2
C25' C24' C23' 121.7(5)
C25' C24' H24' 119.2
C23' C24' H24' 119.2
C24' C25' C26' 120.0(6)
C24' C25' H25' 120.0
C26' C25' H25' 120.0
C27' C26' C25' 118.4(6)
C27' C26' H26' 120.8
C25' C26' H26' 120.8
C26' C27' C22 121.3(4)
C26' C27' H27' 119.3
C22 C27' H27' 119.3
N2 C28 C21 126.41(19)
N2 C28 C29 109.00(18)
C21 C28 C29 124.48(19)
C28 C29 C30 119.49(19)
C28 C29 C37 105.92(18)
C30 C29 C37 134.6(2)
C19 C30 C29 116.31(19)
C19 C30 C31 122.23(18)
C29 C30 C31 121.37(18)
C32 C31 C36 118.5(2)
C32 C31 C30 121.7(2)
C36 C31 C30 119.8(2)
C31 C32 C33 121.0(3)
C31 C32 H32 119.5
C33 C32 H32 119.5
C34 C33 C32 119.6(3)
C34 C33 H33 120.2
C32 C33 H33 120.2
C35 C34 C33 120.0(3)
C35 C34 H34 120.0
C33 C34 H34 120.0
C34 C35 C36 120.5(3)
C34 C35 H35 119.7
C36 C35 H35 119.7
C35 C36 C31 120.4(2)
C35 C36 H36 119.8
C31 C36 H36 119.8
C43 C37 C38 117.11(19)
C43 C37 C29 106.79(19)
C38 C37 C29 135.8(2)
O2 C38 C40 124.2(2)
O2 C38 C37 116.47(19)
C40 C38 C37 119.3(2)
O2 C39 H39A 109.5
O2 C39 H39B 109.5
H39A C39 H39B 109.5
O2 C39 H39C 109.5
H39A C39 H39C 109.5
H39B C39 H39C 109.5
C38 C40 C41 120.6(2)
C38 C40 H40 119.7
C41 C40 H40 119.7
C42 C41 C40 122.2(2)
C42 C41 H41 118.9
C40 C41 H41 118.9
C41 C42 C43 116.5(2)
C41 C42 H42 121.7
C43 C42 H42 121.7
N2 C43 C42 127.5(2)
N2 C43 C37 108.89(18)
C42 C43 C37 123.6(2)
C9 N1 C1 108.53(19)
C9 N1 H1' 124.7
C1 N1 H1' 126.6
C43 N2 C28 109.17(18)
C43 N2 H2' 126.3
C28 N2 H2' 124.1
C5 O1 C6 117.6(2)
C38 O2 C39 119.17(19)

loop_
_geom_bond_atom_site_label_1
_geom_bond_atom_site_label_2
_geom_bond_distance
C1 N1 1.374(3)
C1 C2 1.398(3)
C1 C7 1.403(3)
C2 C3 1.367(4)
C2 H2 0.9500
C3 C4 1.396(4)
C3 H3 0.9500
C4 C5 1.386(3)
C4 H4 0.9500
C5 O1 1.369(3)
C5 C7 1.405(3)
C6 O1 1.430(3)
C6 H6A 0.9800
C6 H6B 0.9800
C6 H6C 0.9800
C7 C8 1.442(3)
C8 C9 1.353(3)
C8 C10 1.513(3)
C9 N1 1.370(3)
C9 H9 0.9500
C10 C11 1.505(3)
C10 C20 1.522(3)
C10 H10 1.0000
C11 C12 1.339(3)
C11 H11 0.9500
C12 C13 1.484(3)
C12 C19 1.488(3)
C13 C14 1.389(3)
C13 C18 1.390(3)
C14 C15 1.377(4)
C14 H14 0.9500
C15 C16 1.373(4)
C15 H15 0.9500
C16 C17 1.380(4)
C16 H16 0.9500
C17 C18 1.376(3)
C17 H17 0.9500
C18 H18 0.9500
C19 C30 1.397(3)
C19 C20 1.421(3)
C20 C21 1.387(3)
C21 C28 1.406(3)
C21 C22 1.487(3)
C22 C27 1.344(6)
C22 C27' 1.401(5)
C22 C23' 1.405(5)
C22 C23 1.409(5)
C23 C24 1.391(7)
C23 H23 0.9500
C24 C25 1.389(9)
C24 H24 0.9500
C25 C26 1.327(9)
C25 H25 0.9500
C26 C27 1.394(8)
C26 H26 0.9500
C27 H27 0.9500
C23' C24' 1.380(7)
C23' H23' 0.9500
C24' C25' 1.349(8)
C24' H24' 0.9500
C25' C26' 1.436(9)
C25' H25' 0.9500
C26' C27' 1.371(7)
C26' H26' 0.9500
C27' H27' 0.9500
C28 N2 1.389(3)
C28 C29 1.409(3)
C29 C30 1.417(3)
C29 C37 1.461(3)
C30 C31 1.485(3)
C31 C32 1.383(3)
C31 C36 1.390(3)
C32 C33 1.386(4)
C32 H32 0.9500
C33 C34 1.377(4)
C33 H33 0.9500
C34 C35 1.370(4)
C34 H34 0.9500
C35 C36 1.378(3)
C35 H35 0.9500
C36 H36 0.9500
C37 C43 1.405(3)
C37 C38 1.410(3)
C38 O2 1.358(3)
C38 C40 1.383(3)
C39 O2 1.410(3)
C39 H39A 0.9800
C39 H39B 0.9800
C39 H39C 0.9800
C40 C41 1.394(3)
C40 H40 0.9500
C41 C42 1.367(3)
C41 H41 0.9500
C42 C43 1.393(3)
C42 H42 0.9500
C43 N2 1.381(3)
N1 H1' 0.9790
N2 H2' 0.9744
